data_4350144
loop_
_publ_author_name
'Zhao, Qiang'
'Liu, Shujuan'
'Shi, Mei'
'Wang, Chuanming'
'Yu, Mengxiao'
'Li, Lei'
'Li, Fuyou'
'Yi, Tao'
'Huang, Chunhui'

_publ_section_title
;
 Series of new cationic iridium(III) complexes with tunable emission
 wavelength and excited state properties: structures, theoretical
 calculations, and photophysical and electrochemical properties.
;
_journal_issue 16
_journal_name_full 'Inorganic chemistry'
_journal_page_first 6152
_journal_page_last 6160
_journal_paper_doi 10.1021/ic052034j
_journal_volume 45
_journal_year 2006
_chemical_formula_sum 'C50 H37 F6 Ir N5 O P'
_chemical_formula_weight 1061.02
_space_group_IT_number 14
_space_group_name_Hall '-P 2ybc'
_space_group_name_H-M_alt 'P 1 21/c 1'
_symmetry_cell_setting monoclinic
_symmetry_space_group_name_H-M 'P 1 21/c 1'
_atom_sites_solution_hydrogens geom
_atom_sites_solution_primary direct
_atom_sites_solution_secondary difmap
_audit_creation_method SHELXL-97
_cell_angle_alpha 90.00
_cell_angle_beta 100.753(2)
_cell_angle_gamma 90.00
_cell_formula_units_Z 4
_cell_length_a 9.7137(19)
_cell_length_b 30.905(6)
_cell_length_c 14.557(3)
_cell_measurement_reflns_used 5095
_cell_measurement_temperature 293(2)
_cell_measurement_theta_max 21.11
_cell_measurement_theta_min 2.23
_cell_volume 4293.3(15)
_computing_cell_refinement 'Bruker SMART'
_computing_data_collection 'Bruker SMART'
_computing_data_reduction 'Bruker SAINT'
_computing_molecular_graphics 'Bruker SHELXTL'
_computing_publication_material 'Bruker SHELXTL'
_computing_structure_refinement 'SHELXL-97 (Sheldrick, 1997)'
_computing_structure_solution 'SHELXS-97 (Sheldrick, 1990)'
_diffrn_ambient_temperature 293(2)
_diffrn_measured_fraction_theta_full 0.998
_diffrn_measured_fraction_theta_max 0.998
_diffrn_measurement_device_type 'CCD area detector'
_diffrn_measurement_method 'phi and omega scans'
_diffrn_radiation_monochromator graphite
_diffrn_radiation_source 'fine-focus sealed tube'
_diffrn_radiation_type MoK\a
_diffrn_radiation_wavelength 0.71073
_diffrn_reflns_av_R_equivalents 0.0423
_diffrn_reflns_av_sigmaI/netI 0.0688
_diffrn_reflns_limit_h_max 11
_diffrn_reflns_limit_h_min -11
_diffrn_reflns_limit_k_max 37
_diffrn_reflns_limit_k_min -37
_diffrn_reflns_limit_l_max 13
_diffrn_reflns_limit_l_min -17
_diffrn_reflns_number 20968
_diffrn_reflns_theta_full 26.01
_diffrn_reflns_theta_max 26.01
_diffrn_reflns_theta_min 1.32
_exptl_absorpt_coefficient_mu 3.219
_exptl_absorpt_correction_T_max 0.7828
_exptl_absorpt_correction_T_min 0.5000
_exptl_absorpt_correction_type multi-scan
_exptl_absorpt_process_details sadabs
_exptl_crystal_density_diffrn 1.642
_exptl_crystal_density_meas 0
_exptl_crystal_density_method 'not measured'
_exptl_crystal_F_000 2104
_exptl_crystal_size_max 0.25
_exptl_crystal_size_mid 0.20
_exptl_crystal_size_min 0.08
_refine_diff_density_max 1.751
_refine_diff_density_min -0.728
_refine_diff_density_rms 0.121
_refine_ls_extinction_method none
_refine_ls_goodness_of_fit_ref 1.092
_refine_ls_hydrogen_treatment mixed
_refine_ls_matrix_type full
_refine_ls_number_parameters 577
_refine_ls_number_reflns 8404
_refine_ls_number_restraints 0
_refine_ls_restrained_S_all 1.092
_refine_ls_R_factor_all 0.0753
_refine_ls_R_factor_gt 0.0508
_refine_ls_shift/su_max 0.001
_refine_ls_shift/su_mean 0.000
_refine_ls_structure_factor_coef Fsqd
_refine_ls_weighting_details 'calc w=1/[\s^2^(Fo^2^)+(0.0499P)^2^+9.1135P] where P=(Fo^2^+2Fc^2^)/3'
_refine_ls_weighting_scheme calc
_refine_ls_wR_factor_gt 0.1169
_refine_ls_wR_factor_ref 0.1322
_reflns_number_gt 6264
_reflns_number_total 8404
_reflns_threshold_expression >2sigma(I)
_cod_data_source_file ic052034jsi20060227_081221.cif
_cod_data_source_block 51008a
_cod_depositor_comments
;
The following automatic conversions were performed:

data item '_symmetry_cell_setting' value 'Monoclinic' was changed to
'monoclinic' in accordance with the
/home/saulius/struct/COD-crude-data/automatic-downloads/DataCite-retrospective/ACS/depositions/lib/dictionaries/cif_core.dic
dictionary named 'cif_core.dic' version 2.4.2 last updated on
2011-04-26.

Automatic conversion script
Id: cif_fix_values 6909 2019-04-08 15:41:33Z antanas 
;
_cod_original_cell_volume 4293.1(14)
_cod_original_sg_symbol_H-M P2(1)/c
_cod_database_code 4350144

loop_
_symmetry_equiv_pos_as_xyz
'x, y, z'
'-x, y+1/2, -z+1/2'
'-x, -y, -z'
'x, -y-1/2, z-1/2'

loop_
_atom_site_label
_atom_site_type_symbol
_atom_site_fract_x
_atom_site_fract_y
_atom_site_fract_z
_atom_site_U_iso_or_equiv
_atom_site_adp_type
_atom_site_occupancy
_atom_site_symmetry_multiplicity
_atom_site_calc_flag
_atom_site_refinement_flags
Ir1 Ir 0.13804(3) 0.117082(9) 0.852667(17) 0.04339(11) Uani 1 1 d .
N1 N 0.1738(5) 0.0579(2) 0.9397(4) 0.0452(14) Uani 1 1 d .
N2 N -0.0120(6) 0.1216(2) 0.9495(4) 0.0565(16) Uani 1 1 d .
N3 N 0.2046(9) -0.0097(3) 1.0721(5) 0.085(2) Uani 1 1 d .
N4 N 0.2573(5) 0.15772(17) 0.9475(4) 0.0416(13) Uani 1 1 d .
N5 N 0.0242(5) 0.08176(18) 0.7475(4) 0.0401(13) Uani 1 1 d .
C1 C 0.2497(7) 0.0212(3) 0.9277(5) 0.0535(19) Uani 1 1 d .
C2 C 0.3112(8) 0.0153(3) 0.8489(6) 0.061(2) Uani 1 1 d .
H2A H 0.3020 0.0366 0.8030 0.073 Uiso 1 1 calc R
C3 C 0.3845(10) -0.0214(3) 0.8392(6) 0.075(3) Uani 1 1 d .
H3A H 0.4242 -0.0249 0.7863 0.090 Uiso 1 1 calc R
C4 C 0.4014(11) -0.0539(3) 0.9068(8) 0.084(3) Uani 1 1 d .
H4A H 0.4523 -0.0788 0.8993 0.101 Uiso 1 1 calc R
C5 C 0.3433(11) -0.0490(3) 0.9827(8) 0.086(3) Uani 1 1 d .
H5A H 0.3561 -0.0704 1.0284 0.104 Uiso 1 1 calc R
C6 C 0.2632(9) -0.0120(3) 0.9950(6) 0.063(2) Uani 1 1 d .
C7 C 0.1328(10) 0.0252(4) 1.0805(6) 0.077(3) Uani 1 1 d .
H7A H 0.0910 0.0276 1.1328 0.093 Uiso 1 1 calc R
C8 C 0.1138(7) 0.0599(3) 1.0150(5) 0.0536(19) Uani 1 1 d .
C9 C 0.0240(8) 0.0962(3) 1.0256(5) 0.059(2) Uani 1 1 d .
C10 C -0.0217(11) 0.1054(4) 1.1098(7) 0.085(3) Uani 1 1 d .
H10A H 0.0100 0.0889 1.1630 0.102 Uiso 1 1 calc R
C11 C -0.1123(11) 0.1385(4) 1.1126(8) 0.093(3) Uani 1 1 d .
H11A H -0.1409 0.1451 1.1685 0.112 Uiso 1 1 calc R
C12 C -0.1617(9) 0.1621(4) 1.0354(8) 0.082(3) Uani 1 1 d .
C13 C -0.2656(12) 0.1953(5) 1.0326(11) 0.115(5) Uani 1 1 d .
H13A H -0.2977 0.2025 1.0869 0.138 Uiso 1 1 calc R
C14 C -0.3168(12) 0.2160(5) 0.9533(12) 0.117(5) Uani 1 1 d .
H14A H -0.3860 0.2369 0.9528 0.140 Uiso 1 1 calc R
C15 C -0.2677(9) 0.2070(4) 0.8703(9) 0.097(4) Uani 1 1 d .
H15A H -0.3034 0.2221 0.8159 0.117 Uiso 1 1 calc R
C16 C -0.1675(8) 0.1759(3) 0.8695(8) 0.081(3) Uani 1 1 d .
H16A H -0.1360 0.1699 0.8143 0.097 Uiso 1 1 calc R
C17 C -0.1123(7) 0.1530(3) 0.9508(6) 0.066(2) Uani 1 1 d .
C18 C 0.3346(8) 0.1420(3) 1.0289(5) 0.059(2) Uani 1 1 d .
H18A H 0.3410 0.1123 1.0388 0.071 Uiso 1 1 calc R
C19 C 0.4019(7) 0.1692(3) 1.0954(5) 0.060(2) Uani 1 1 d .
H19A H 0.4539 0.1579 1.1503 0.071 Uiso 1 1 calc R
C20 C 0.3943(8) 0.2136(3) 1.0826(5) 0.060(2) Uani 1 1 d .
C21 C 0.4592(10) 0.2418(4) 1.1539(7) 0.093(3) Uani 1 1 d .
H21A H 0.5107 0.2310 1.2094 0.112 Uiso 1 1 calc R
C22 C 0.4449(14) 0.2857(4) 1.1397(9) 0.131(5) Uani 1 1 d .
H22A H 0.4904 0.3046 1.1851 0.157 Uiso 1 1 calc R
C23 C 0.3645(14) 0.3021(4) 1.0596(10) 0.141(6) Uani 1 1 d .
H23A H 0.3542 0.3319 1.0530 0.170 Uiso 1 1 calc R
C24 C 0.2998(11) 0.2759(3) 0.9899(8) 0.102(4) Uani 1 1 d .
H24A H 0.2454 0.2878 0.9365 0.123 Uiso 1 1 calc R
C25 C 0.3155(8) 0.2302(3) 0.9984(6) 0.062(2) Uani 1 1 d .
C26 C 0.2526(7) 0.1998(2) 0.9286(5) 0.0484(17) Uani 1 1 d .
C27 C 0.1789(8) 0.2097(3) 0.8337(5) 0.0574(19) Uani 1 1 d .
C28 C 0.1819(11) 0.2497(3) 0.7867(7) 0.085(3) Uani 1 1 d .
H28A H 0.2345 0.2724 0.8171 0.102 Uiso 1 1 calc R
C29 C 0.1093(14) 0.2557(4) 0.6979(8) 0.101(4) Uani 1 1 d .
H29A H 0.1151 0.2820 0.6676 0.121 Uiso 1 1 calc R
C30 C 0.0280(13) 0.2231(4) 0.6537(7) 0.096(3) Uani 1 1 d .
H30A H -0.0280 0.2279 0.5955 0.115 Uiso 1 1 calc R
C31 C 0.0289(9) 0.1816(3) 0.6965(5) 0.072(3) Uani 1 1 d .
H31A H -0.0232 0.1592 0.6646 0.087 Uiso 1 1 calc R
C32 C 0.1067(7) 0.1742(2) 0.7855(5) 0.0520(18) Uani 1 1 d .
C33 C -0.1036(7) 0.0651(2) 0.7538(5) 0.0526(18) Uani 1 1 d .
H33A H -0.1349 0.0676 0.8101 0.063 Uiso 1 1 calc R
C34 C -0.1869(7) 0.0451(3) 0.6811(5) 0.0550(19) Uani 1 1 d .
H34A H -0.2684 0.0311 0.6896 0.066 Uiso 1 1 calc R
C35 C -0.1485(7) 0.0458(3) 0.5929(5) 0.0532(19) Uani 1 1 d .
C36 C -0.2393(9) 0.0301(3) 0.5128(6) 0.071(2) Uani 1 1 d .
H36A H -0.3248 0.0179 0.5188 0.085 Uiso 1 1 calc R
C37 C -0.2043(10) 0.0323(3) 0.4286(6) 0.079(3) Uani 1 1 d .
H37A H -0.2647 0.0214 0.3765 0.094 Uiso 1 1 calc R
C38 C -0.0766(10) 0.0509(3) 0.4187(6) 0.082(3) Uani 1 1 d .
H38A H -0.0534 0.0526 0.3596 0.098 Uiso 1 1 calc R
C39 C 0.0154(9) 0.0668(3) 0.4950(5) 0.067(2) Uani 1 1 d .
H39A H 0.0986 0.0798 0.4869 0.081 Uiso 1 1 calc R
C40 C -0.0164(7) 0.0634(2) 0.5848(5) 0.0487(17) Uani 1 1 d .
C41 C 0.0737(7) 0.0786(2) 0.6682(5) 0.0427(15) Uani 1 1 d .
C42 C 0.2241(7) 0.0912(2) 0.6809(5) 0.0452(16) Uani 1 1 d .
C43 C 0.3158(8) 0.0798(3) 0.6223(5) 0.0538(18) Uani 1 1 d .
H43A H 0.2817 0.0657 0.5662 0.065 Uiso 1 1 calc R
C44 C 0.4561(8) 0.0890(3) 0.6461(6) 0.061(2) Uani 1 1 d .
H44A H 0.5160 0.0821 0.6054 0.073 Uiso 1 1 calc R
C45 C 0.5078(8) 0.1086(3) 0.7304(6) 0.061(2) Uani 1 1 d .
H45A H 0.6032 0.1144 0.7465 0.073 Uiso 1 1 calc R
C46 C 0.4205(7) 0.1197(2) 0.7916(5) 0.0510(17) Uani 1 1 d .
H46A H 0.4570 0.1334 0.8477 0.061 Uiso 1 1 calc R
C47 C 0.2767(7) 0.1102(2) 0.7692(5) 0.0446(16) Uani 1 1 d .
P1 P 0.3369(4) 0.08913(14) 0.31558(19) 0.1084(12) Uani 1 1 d .
F1 F 0.1921(8) 0.0684(3) 0.3158(6) 0.171(4) Uani 1 1 d .
F2 F 0.3992(12) 0.0426(5) 0.3357(12) 0.279(9) Uani 1 1 d .
F3 F 0.288(2) 0.1346(4) 0.2930(11) 0.306(10) Uani 1 1 d .
F4 F 0.4895(10) 0.1026(4) 0.3089(6) 0.187(4) Uani 1 1 d .
F5 F 0.3543(18) 0.0993(6) 0.4151(6) 0.305(9) Uani 1 1 d .
F6 F 0.3188(9) 0.0824(4) 0.2109(5) 0.173(4) Uani 1 1 d .
O1 O 0.7180(12) 0.1798(4) 0.2913(8) 0.176(5) Uani 1 1 d .
C48 C 0.7127(15) 0.1613(5) 0.4459(10) 0.156(7) Uani 1 1 d .
H48A H 0.6134 0.1594 0.4238 0.234 Uiso 1 1 calc R
H48B H 0.7317 0.1831 0.4937 0.234 Uiso 1 1 calc R
H48C H 0.7476 0.1339 0.4712 0.234 Uiso 1 1 calc R
C49 C 0.7822(17) 0.1731(5) 0.3678(10) 0.122(5) Uani 1 1 d .
C50 C 0.9393(15) 0.1804(7) 0.3895(13) 0.190(8) Uani 1 1 d .
H50A H 0.9712 0.1884 0.3333 0.285 Uiso 1 1 calc R
H50B H 0.9853 0.1542 0.4141 0.285 Uiso 1 1 calc R
H50C H 0.9608 0.2031 0.4348 0.285 Uiso 1 1 calc R

loop_
_atom_site_aniso_label
_atom_site_aniso_U_11
_atom_site_aniso_U_22
_atom_site_aniso_U_33
_atom_site_aniso_U_23
_atom_site_aniso_U_13
_atom_site_aniso_U_12
Ir1 0.04359(15) 0.04652(19) 0.03836(16) -0.00591(13) 0.00323(10) 0.00196(13)
N1 0.039(3) 0.057(4) 0.037(3) 0.002(3) 0.002(2) -0.010(3)
N2 0.045(3) 0.075(5) 0.048(4) -0.016(3) 0.002(3) 0.002(3)
N3 0.102(6) 0.091(7) 0.060(5) 0.023(4) 0.009(4) 0.002(5)
N4 0.046(3) 0.033(3) 0.044(3) -0.006(2) 0.005(2) 0.012(2)
N5 0.037(3) 0.044(3) 0.038(3) -0.009(2) 0.003(2) 0.005(2)
C1 0.054(4) 0.058(5) 0.042(4) 0.003(4) -0.006(3) -0.001(4)
C2 0.078(5) 0.042(5) 0.062(5) 0.008(4) 0.012(4) 0.013(4)
C3 0.093(6) 0.063(6) 0.069(6) -0.004(5) 0.014(5) 0.016(5)
C4 0.092(7) 0.063(6) 0.088(7) 0.006(6) -0.007(6) 0.018(5)
C5 0.094(7) 0.065(7) 0.090(7) 0.023(6) -0.010(6) 0.007(5)
C6 0.071(5) 0.057(6) 0.055(5) 0.004(4) -0.008(4) -0.007(4)
C7 0.089(6) 0.101(8) 0.043(5) 0.009(5) 0.016(4) -0.007(6)
C8 0.055(4) 0.069(5) 0.035(4) 0.003(3) 0.001(3) -0.012(4)
C9 0.051(4) 0.079(6) 0.047(4) -0.015(4) 0.010(3) -0.011(4)
C10 0.086(6) 0.117(9) 0.058(5) -0.020(5) 0.028(5) -0.014(6)
C11 0.078(6) 0.133(10) 0.083(7) -0.038(7) 0.049(6) -0.011(7)
C12 0.058(5) 0.110(9) 0.085(7) -0.041(6) 0.027(5) -0.008(5)
C13 0.073(7) 0.122(11) 0.159(13) -0.065(10) 0.047(8) 0.002(7)
C14 0.062(6) 0.109(11) 0.183(15) -0.036(10) 0.033(8) 0.018(6)
C15 0.054(5) 0.097(8) 0.136(10) -0.015(7) 0.005(6) 0.020(5)
C16 0.046(4) 0.088(7) 0.103(8) -0.024(6) 0.001(5) 0.004(4)
C17 0.042(4) 0.077(6) 0.079(6) -0.032(5) 0.007(4) 0.002(4)
C18 0.063(5) 0.064(6) 0.046(4) 0.008(4) 0.000(3) -0.002(4)
C19 0.049(4) 0.065(6) 0.058(5) 0.011(4) -0.006(3) -0.007(4)
C20 0.054(4) 0.068(6) 0.056(5) -0.017(4) 0.007(3) 0.006(4)
C21 0.087(7) 0.088(8) 0.092(7) -0.051(6) -0.017(5) 0.007(6)
C22 0.135(11) 0.107(11) 0.126(11) -0.072(8) -0.038(8) 0.014(8)
C23 0.150(11) 0.060(7) 0.177(13) -0.054(8) -0.066(10) 0.024(7)
C24 0.103(8) 0.060(7) 0.128(9) -0.027(6) -0.018(7) 0.018(6)
C25 0.052(4) 0.058(5) 0.074(5) -0.019(4) 0.006(4) 0.008(4)
C26 0.047(4) 0.036(4) 0.063(5) -0.010(3) 0.013(3) 0.006(3)
C27 0.068(5) 0.045(5) 0.059(5) 0.000(4) 0.012(4) 0.009(4)
C28 0.116(8) 0.053(6) 0.083(7) 0.005(5) 0.010(6) 0.003(5)
C29 0.145(10) 0.075(8) 0.084(8) 0.021(6) 0.026(7) 0.025(7)
C30 0.137(9) 0.082(8) 0.060(6) 0.006(5) -0.005(6) 0.039(7)
C31 0.089(6) 0.075(6) 0.046(4) -0.005(4) -0.008(4) 0.032(5)
C32 0.053(4) 0.053(5) 0.048(4) -0.007(3) 0.006(3) 0.013(3)
C33 0.048(4) 0.060(5) 0.051(4) -0.004(4) 0.011(3) -0.009(3)
C34 0.038(3) 0.059(5) 0.068(5) -0.014(4) 0.009(3) -0.007(3)
C35 0.046(4) 0.061(5) 0.050(4) -0.013(4) 0.002(3) 0.010(3)
C36 0.066(5) 0.070(6) 0.070(6) -0.023(5) -0.003(4) -0.003(4)
C37 0.078(6) 0.095(8) 0.055(5) -0.024(5) -0.010(4) 0.005(5)
C38 0.089(7) 0.103(8) 0.051(5) -0.019(5) 0.006(5) 0.009(6)
C39 0.064(5) 0.084(7) 0.052(5) -0.010(4) 0.006(4) 0.005(4)
C40 0.047(4) 0.055(5) 0.043(4) -0.007(3) 0.005(3) 0.007(3)
C41 0.046(3) 0.038(4) 0.042(4) -0.001(3) 0.006(3) 0.005(3)
C42 0.044(3) 0.049(4) 0.044(4) 0.002(3) 0.012(3) 0.001(3)
C43 0.058(4) 0.056(5) 0.048(4) -0.002(4) 0.014(3) 0.006(4)
C44 0.056(4) 0.074(6) 0.059(5) 0.005(4) 0.027(4) 0.011(4)
C45 0.049(4) 0.062(6) 0.072(6) 0.011(4) 0.014(4) 0.004(4)
C46 0.050(4) 0.048(5) 0.054(4) 0.000(3) 0.007(3) -0.001(3)
C47 0.048(4) 0.035(4) 0.049(4) 0.009(3) 0.003(3) 0.002(3)
P1 0.119(2) 0.152(4) 0.0539(16) 0.0010(18) 0.0147(15) -0.054(2)
F1 0.137(6) 0.260(11) 0.129(6) 0.011(7) 0.059(5) -0.064(7)
F2 0.180(10) 0.234(14) 0.41(2) 0.187(15) 0.031(12) -0.019(9)
F3 0.54(3) 0.131(9) 0.318(17) 0.045(10) 0.269(19) 0.113(13)
F4 0.142(7) 0.267(12) 0.146(8) -0.013(7) 0.014(6) -0.096(8)
F5 0.41(2) 0.45(2) 0.073(6) -0.072(9) 0.076(9) -0.207(18)
F6 0.163(7) 0.277(12) 0.078(5) -0.007(6) 0.019(5) -0.081(8)
O1 0.163(10) 0.237(14) 0.115(8) 0.016(8) -0.007(7) -0.020(9)
C48 0.147(12) 0.188(17) 0.144(13) -0.070(12) 0.058(11) -0.072(11)
C49 0.148(13) 0.127(12) 0.085(9) -0.004(8) 0.005(9) -0.011(9)
C50 0.099(10) 0.28(2) 0.186(17) -0.007(16) 0.009(11) -0.049(13)

loop_
_atom_type_symbol
_atom_type_description
_atom_type_scat_dispersion_real
_atom_type_scat_dispersion_imag
_atom_type_scat_source
C C 0.0033 0.0016 'International Tables Vol C Tables 4.2.6.8 and 6.1.1.4'
H H 0.0000 0.0000 'International Tables Vol C Tables 4.2.6.8 and 6.1.1.4'
N N 0.0061 0.0033 'International Tables Vol C Tables 4.2.6.8 and 6.1.1.4'
Ir Ir -1.4442 7.9887 'International Tables Vol C Tables 4.2.6.8 and 6.1.1.4'
P P 0.1023 0.0942 'International Tables Vol C Tables 4.2.6.8 and 6.1.1.4'
F F 0.0171 0.0103 'International Tables Vol C Tables 4.2.6.8 and 6.1.1.4'
O O 0.0106 0.0060 'International Tables Vol C Tables 4.2.6.8 and 6.1.1.4'

loop_
_geom_angle_atom_site_label_1
_geom_angle_atom_site_label_2
_geom_angle_atom_site_label_3
_geom_angle
C47 Ir1 C32 81.7(3)
C47 Ir1 N5 79.5(2)
C32 Ir1 N5 95.4(3)
C47 Ir1 N4 96.6(2)
C32 Ir1 N4 78.8(3)
N5 Ir1 N4 173.4(2)
C47 Ir1 N2 177.0(2)
C32 Ir1 N2 101.3(3)
N5 Ir1 N2 100.6(2)
N4 Ir1 N2 83.6(2)
C47 Ir1 N1 102.1(2)
C32 Ir1 N1 174.3(2)
N5 Ir1 N1 89.6(2)
N4 Ir1 N1 96.4(2)
N2 Ir1 N1 74.8(2)
C8 N1 C1 117.8(6)
C8 N1 Ir1 112.7(5)
C1 N1 Ir1 129.5(5)
C9 N2 C17 118.3(7)
C9 N2 Ir1 112.7(5)
C17 N2 Ir1 127.1(6)
C7 N3 C6 116.0(8)
C26 N4 C18 121.2(6)
C26 N4 Ir1 117.8(4)
C18 N4 Ir1 121.0(5)
C41 N5 C33 120.7(6)
C41 N5 Ir1 117.3(4)
C33 N5 Ir1 121.8(4)
N1 C1 C2 121.9(7)
N1 C1 C6 119.6(7)
C2 C1 C6 118.4(8)
C3 C2 C1 120.3(8)
C2 C3 C4 121.5(9)
C5 C4 C3 119.1(10)
C4 C5 C6 121.6(9)
N3 C6 C1 122.7(9)
N3 C6 C5 118.4(9)
C1 C6 C5 118.9(9)
N3 C7 C8 124.5(9)
N1 C8 C7 119.5(8)
N1 C8 C9 119.2(7)
C7 C8 C9 121.2(8)
N2 C9 C10 121.5(9)
N2 C9 C8 115.6(7)
C10 C9 C8 122.9(8)
C11 C10 C9 119.4(10)
C12 C11 C10 121.0(9)
C11 C12 C17 119.1(9)
C11 C12 C13 123.3(11)
C17 C12 C13 117.6(12)
C14 C13 C12 121.0(12)
C13 C14 C15 121.1(11)
C16 C15 C14 120.1(12)
C15 C16 C17 120.6(10)
N2 C17 C16 120.4(8)
N2 C17 C12 120.1(9)
C16 C17 C12 119.6(9)
C19 C18 N4 120.9(8)
C18 C19 C20 120.8(7)
C19 C20 C21 120.6(8)
C19 C20 C25 118.8(7)
C21 C20 C25 120.6(9)
C22 C21 C20 118.7(10)
C23 C22 C21 121.1(10)
C24 C23 C22 121.7(11)
C23 C24 C25 119.9(10)
C20 C25 C24 117.8(8)
C20 C25 C26 117.8(8)
C24 C25 C26 124.3(8)
N4 C26 C25 120.1(7)
N4 C26 C27 113.1(6)
C25 C26 C27 126.8(7)
C28 C27 C32 119.3(8)
C28 C27 C26 126.1(8)
C32 C27 C26 114.5(7)
C29 C28 C27 121.6(10)
C28 C29 C30 119.7(10)
C29 C30 C31 120.2(9)
C32 C31 C30 120.9(9)
C31 C32 C27 117.8(8)
C31 C32 Ir1 127.1(6)
C27 C32 Ir1 115.0(5)
C34 C33 N5 122.6(7)
C33 C34 C35 119.0(7)
C34 C35 C36 121.3(7)
C34 C35 C40 118.8(6)
C36 C35 C40 119.9(7)
C37 C36 C35 121.0(9)
C36 C37 C38 119.9(8)
C39 C38 C37 121.1(9)
C38 C39 C40 120.1(8)
C39 C40 C35 117.8(7)
C39 C40 C41 124.0(7)
C35 C40 C41 118.1(6)
N5 C41 C40 119.6(6)
N5 C41 C42 112.1(5)
C40 C41 C42 128.2(6)
C43 C42 C47 119.8(6)
C43 C42 C41 125.7(6)
C47 C42 C41 113.6(6)
C44 C43 C42 120.8(7)
C43 C44 C45 119.8(7)
C44 C45 C46 121.1(7)
C45 C46 C47 120.1(7)
C46 C47 C42 118.1(7)
C46 C47 Ir1 126.5(5)
C42 C47 Ir1 115.3(5)
F5 P1 F3 89.3(10)
F5 P1 F6 175.5(9)
F3 P1 F6 86.3(7)
F5 P1 F1 91.4(6)
F3 P1 F1 98.0(9)
F6 P1 F1 90.6(5)
F5 P1 F4 93.9(7)
F3 P1 F4 90.0(8)
F6 P1 F4 84.7(5)
F1 P1 F4 170.4(7)
F5 P1 F2 92.5(9)
F3 P1 F2 175.1(8)
F6 P1 F2 91.7(8)
F1 P1 F2 86.5(6)
F4 P1 F2 85.3(7)
O1 C49 C48 122.0(16)
O1 C49 C50 120.1(15)
C48 C49 C50 117.7(13)

loop_
_geom_bond_atom_site_label_1
_geom_bond_atom_site_label_2
_geom_bond_distance
Ir1 C47 1.987(7)
Ir1 C32 2.014(8)
Ir1 N5 2.032(5)
Ir1 N4 2.056(5)
Ir1 N2 2.213(6)
Ir1 N1 2.214(6)
N1 C8 1.335(9)
N1 C1 1.383(9)
N2 C9 1.348(10)
N2 C17 1.379(10)
N3 C7 1.302(12)
N3 C6 1.352(11)
N4 C26 1.327(8)
N4 C18 1.369(9)
N5 C41 1.334(8)
N5 C33 1.362(8)
C1 C2 1.401(11)
C1 C6 1.407(11)
C2 C3 1.360(11)
C3 C4 1.395(13)
C4 C5 1.340(14)
C5 C6 1.412(13)
C7 C8 1.424(12)
C8 C9 1.446(11)
C9 C10 1.408(11)
C10 C11 1.354(15)
C11 C12 1.350(15)
C12 C17 1.430(12)
C12 C13 1.434(15)
C13 C14 1.333(18)
C14 C15 1.407(16)
C15 C16 1.369(13)
C16 C17 1.397(13)
C18 C19 1.354(11)
C19 C20 1.385(11)
C20 C21 1.411(11)
C20 C25 1.414(11)
C21 C22 1.373(16)
C22 C23 1.373(16)
C23 C24 1.357(14)
C24 C25 1.425(13)
C25 C26 1.434(10)
C26 C27 1.465(10)
C27 C28 1.415(12)
C27 C32 1.417(11)
C28 C29 1.365(14)
C29 C30 1.366(15)
C30 C31 1.423(13)
C31 C32 1.391(10)
C33 C34 1.356(10)
C34 C35 1.402(10)
C35 C36 1.411(10)
C35 C40 1.419(10)
C36 C37 1.333(12)
C37 C38 1.399(13)
C38 C39 1.380(11)
C39 C40 1.401(10)
C40 C41 1.436(9)
C41 C42 1.490(9)
C42 C43 1.390(9)
C42 C47 1.418(9)
C43 C44 1.372(10)
C44 C45 1.376(11)
C45 C46 1.383(11)
C46 C47 1.404(10)
P1 F5 1.461(9)
P1 F3 1.498(12)
P1 F6 1.516(8)
P1 F1 1.546(8)
P1 F4 1.561(9)
P1 F2 1.567(14)
O1 C49 1.188(14)
C48 C49 1.472(17)
C49 C50 1.516(19)
